data_2238361
loop_
_publ_author_name
'Kavitha, Channappa N.'
'Jasinski, Jerry P.'
'Matar, Somer M.'
'Yathirajan, H. S.'
'Ramesha, A. R.'

_publ_section_title
;
 Flunarizinium hydrogen maleate
;
_journal_coeditor_code HB7110
_journal_issue 8
_journal_name_full 'Acta Crystallographica Section E'
_journal_page_first o1344
_journal_paper_doi 10.1107/S1600536813020291
_journal_volume 69
_journal_year 2013
_chemical_formula_iupac 'C26 H27 F2 N2 +, C4 H3 O4 -'
_chemical_formula_moiety 'C26 H27 F2 N2 +, C4 H3 O4 -'
_chemical_formula_sum 'C30 H30 F2 N2 O4'
_chemical_formula_weight 520.56
_chemical_name_common
;
Flunarizinium hydrogen maleate
;
_chemical_name_systematic
'4-[Bis(4-fluorophenyl)methyl]-1-[(2<i>E</i>)-3-phenylprop-2-en-1-yl]piperazin-1-ium hydrogen maleate'
_space_group_crystal_system monoclinic
_space_group_IT_number 14
_space_group_name_Hall '-P 2ybc'
_space_group_name_H-M_alt 'P 1 21/c 1'
_symmetry_space_group_name_Hall '-P 2ybc'
_symmetry_space_group_name_H-M 'P 1 21/c 1'
_atom_sites_solution_hydrogens geom
_atom_sites_solution_primary direct
_audit_creation_method
;
  Olex2 1.2
  (compiled Apr 23 2013 17:54:37, GUI svn.r4466)
;
_cell_angle_alpha 90
_cell_angle_beta 98.879(2)
_cell_angle_gamma 90
_cell_formula_units_Z 4
_cell_length_a 22.1215(5)
_cell_length_b 10.8620(2)
_cell_length_c 11.3215(2)
_cell_measurement_reflns_used 6479
_cell_measurement_temperature 173(2)
_cell_measurement_theta_max 72.3004
_cell_measurement_theta_min 3.9486
_cell_volume 2687.77(9)
_computing_cell_refinement 'CrysAlis PRO (Agilent, 2012)'
_computing_data_collection 'CrysAlis PRO (Agilent, 2012)'
_computing_data_reduction 'CrysAlis RED (Agilent, 2012)'
_computing_molecular_graphics 'OLEX2 (Dolomanov <i>et al.</i>, 2009)'
_computing_publication_material 'OLEX2 (Dolomanov <i>et al.</i>, 2009)'
_computing_structure_refinement 'SHELXL2012 (Sheldrick, 2008)'
_computing_structure_solution 'SUPERFLIP (Palatinus & Chapuis, 2007)'
_diffrn_ambient_temperature 173(2)
_diffrn_detector_area_resol_mean 16.0416
_diffrn_measured_fraction_theta_full 0.9996
_diffrn_measured_fraction_theta_max 0.9961
_diffrn_measurement_device_type 'Agilent Xcalibur (Eos, Gemini)'
_diffrn_measurement_method '\w scans'
_diffrn_radiation_monochromator graphite
_diffrn_radiation_type 'Cu K\a'
_diffrn_radiation_wavelength 1.5418
_diffrn_reflns_av_R_equivalents 0.0403
_diffrn_reflns_limit_h_max 27
_diffrn_reflns_limit_h_min -24
_diffrn_reflns_limit_k_max 13
_diffrn_reflns_limit_k_min -12
_diffrn_reflns_limit_l_max 8
_diffrn_reflns_limit_l_min -13
_diffrn_reflns_number 17207
_diffrn_reflns_theta_full 67.684
_diffrn_reflns_theta_max 72.450
_diffrn_reflns_theta_min 4.045
_exptl_absorpt_coefficient_mu 0.785
_exptl_absorpt_correction_T_max 1.00000
_exptl_absorpt_correction_T_min 0.87067
_exptl_absorpt_correction_type multi-scan
_exptl_absorpt_process_details
;
(CrysAlis PRO and CrysAlis RED; Agilent, 2012)
;
_exptl_crystal_colour colourless
_exptl_crystal_density_diffrn 1.286
_exptl_crystal_description irregular
_exptl_crystal_F_000 1096
_exptl_crystal_size_max 0.42
_exptl_crystal_size_mid 0.38
_exptl_crystal_size_min 0.26
_refine_diff_density_max 0.523
_refine_diff_density_min -0.224
_refine_ls_extinction_coef 0.0021(2)
_refine_ls_extinction_expression Fc^*^=kFc[1+0.001xFc^2^\l^3^/sin(2\q)]^-1/4^
_refine_ls_extinction_method 'SHELXL2012 (Sheldrick, 2008)'
_refine_ls_goodness_of_fit_ref 1.028
_refine_ls_hydrogen_treatment constr
_refine_ls_matrix_type full
_refine_ls_number_parameters 344
_refine_ls_number_reflns 5260
_refine_ls_number_restraints 0
_refine_ls_restrained_S_all 1.028
_refine_ls_R_factor_all 0.0556
_refine_ls_R_factor_gt 0.0479
_refine_ls_shift/su_max 0.001
_refine_ls_shift/su_mean 0.000
_refine_ls_structure_factor_coef Fsqd
_refine_ls_weighting_details
;
 w=1/[\s^2^(Fo^2^)+(0.0702P)^2^+0.7817P]
 where P=(Fo^2^+2Fc^2^)/3
;
_refine_ls_weighting_scheme calc
_refine_ls_wR_factor_gt 0.1288
_refine_ls_wR_factor_ref 0.1360
_reflns_number_gt 4484
_reflns_number_total 5260
_reflns_threshold_expression I>2\s(I)
_cod_data_source_file hb7110.cif
_cod_data_source_block I
_cod_database_code 2238361
_cod_database_fobs_code 2238361
_shelx_space_group_comment
;
The symmetry employed for this shelxl refinement is uniquely defined
by the following loop, which should always be used as a source of
symmetry information in preference to the above space-group names.
They are only intended as comments.
;
_shelxl_version_number .000002012

loop_
_space_group_symop_operation_xyz
'x, y, z'
'-x, y+1/2, -z+1/2'
'-x, -y, -z'
'x, -y-1/2, z-1/2'

loop_
_atom_site_type_symbol
_atom_site_label
_atom_site_fract_x
_atom_site_fract_y
_atom_site_fract_z
_atom_site_U_iso_or_equiv
_atom_site_adp_type
_atom_site_calc_flag
_atom_site_occupancy
F F1 0.87928(7) -0.24891(14) 0.47740(13) 0.0848(5) Uani d 1
F F2 0.98166(6) 0.06251(14) 1.26090(10) 0.0727(4) Uani d 1
N N1 0.68788(6) 0.32014(12) 0.73573(11) 0.0319(3) Uani d 1
H H1 0.7039 0.3791 0.6926 0.038 Uiso d 1
N N2 0.79790(5) 0.17520(11) 0.79037(10) 0.0280(3) Uani d 1
C C1 0.72463(8) 0.31929(15) 0.85715(13) 0.0363(4) Uani d 1
H H1A 0.7093 0.2563 0.9055 0.044 Uiso calc 1
H H1B 0.7211 0.3983 0.8954 0.044 Uiso calc 1
C C2 0.79108(7) 0.29391(14) 0.84796(13) 0.0332(3) Uani d 1
H H2A 0.8066 0.3588 0.8021 0.040 Uiso calc 1
H H2B 0.8150 0.2938 0.9274 0.040 Uiso calc 1
C C3 0.76221(7) 0.17749(14) 0.67002(12) 0.0306(3) Uani d 1
H H3A 0.7669 0.0997 0.6303 0.037 Uiso calc 1
H H3B 0.7773 0.2425 0.6236 0.037 Uiso calc 1
C C4 0.69533(7) 0.19923(14) 0.67663(13) 0.0330(3) Uani d 1
H H4A 0.6720 0.1992 0.5967 0.040 Uiso calc 1
H H4B 0.6799 0.1336 0.7218 0.040 Uiso calc 1
C C5 0.62138(8) 0.35276(17) 0.73677(15) 0.0411(4) Uani d 1
H H5A 0.5996 0.2815 0.7601 0.049 Uiso calc 1
H H5B 0.6185 0.4179 0.7942 0.049 Uiso calc 1
C C6 0.59335(8) 0.39422(18) 0.61479(16) 0.0445(4) Uani d 1
H H6 0.6034 0.4726 0.5911 0.053 Uiso calc 1
C C7 0.55601(8) 0.32949(17) 0.53891(18) 0.0470(4) Uani d 1
H H7 0.5435 0.2535 0.5645 0.056 Uiso calc 1
C C8 0.53185(8) 0.36771(17) 0.41482(16) 0.0433(4) Uani d 1
C C9 0.47868(9) 0.31385(18) 0.35792(19) 0.0496(4) Uani d 1
H H9 0.4588 0.2557 0.3984 0.059 Uiso calc 1
C C10 0.45461(9) 0.3450(2) 0.2417(2) 0.0579(5) Uani d 1
H H10 0.4186 0.3083 0.2051 0.069 Uiso calc 1
C C11 0.48338(10) 0.4293(2) 0.18018(18) 0.0564(5) Uani d 1
H H11 0.4669 0.4505 0.1023 0.068 Uiso calc 1
C C12 0.53710(10) 0.48277(19) 0.23452(19) 0.0565(5) Uani d 1
H H12 0.5573 0.5392 0.1927 0.068 Uiso calc 1
C C13 0.56108(9) 0.45259(18) 0.35134(18) 0.0501(4) Uani d 1
H H13 0.5971 0.4896 0.3876 0.060 Uiso calc 1
C C14 0.86369(7) 0.14809(13) 0.79043(13) 0.0287(3) Uani d 1
H H14 0.8825 0.2201 0.7587 0.034 Uiso calc 1
C C15 0.87072(6) 0.03898(14) 0.70972(13) 0.0292(3) Uani d 1
C C16 0.84983(8) -0.07710(15) 0.73468(15) 0.0378(4) Uani d 1
H H16 0.8335 -0.0896 0.8046 0.045 Uiso calc 1
C C17 0.85290(9) -0.17466(17) 0.65714(18) 0.0486(4) Uani d 1
H H17 0.8386 -0.2523 0.6738 0.058 Uiso calc 1
C C18 0.87752(9) -0.15360(19) 0.55528(18) 0.0528(5) Uani d 1
C C19 0.90001(9) -0.0420(2) 0.52802(16) 0.0502(5) Uani d 1
H H19 0.9173 -0.0313 0.4589 0.060 Uiso calc 1
C C20 0.89645(7) 0.05539(16) 0.60644(14) 0.0377(4) Uani d 1
H H20 0.9115 0.1323 0.5895 0.045 Uiso calc 1
C C21 0.89532(7) 0.12623(13) 0.91779(13) 0.0298(3) Uani d 1
C C22 0.95568(7) 0.16234(15) 0.95284(15) 0.0384(4) Uani d 1
H H22 0.9765 0.2017 0.8983 0.046 Uiso calc 1
C C23 0.98534(8) 0.14033(19) 1.06856(17) 0.0490(5) Uani d 1
H H23 1.0258 0.1644 1.0919 0.059 Uiso calc 1
C C24 0.95369(9) 0.08262(18) 1.14703(15) 0.0468(4) Uani d 1
C C25 0.89418(8) 0.04536(16) 1.11636(15) 0.0419(4) Uani d 1
H H25 0.8738 0.0058 1.1716 0.050 Uiso calc 1
C C26 0.86487(7) 0.06801(15) 1.00075(13) 0.0345(3) Uani d 1
H H26 0.8244 0.0439 0.9786 0.041 Uiso calc 1
O O1S 0.67312(8) 0.83923(13) 0.66302(12) 0.0604(4) Uani d 1
H H1S 0.6848 0.7679 0.6735 0.091 Uiso d 1
O O2S 0.65899(8) 0.97228(12) 0.51543(12) 0.0589(4) Uani d 1
O O3S 0.72834(6) 0.47153(13) 0.57335(13) 0.0561(4) Uani d 1
O O4S 0.70541(8) 0.62367(13) 0.68757(11) 0.0600(4) Uani d 1
C C1S 0.67577(8) 0.87144(16) 0.55309(15) 0.0411(4) Uani d 1
C C2S 0.70000(8) 0.78300(16) 0.47107(14) 0.0400(4) Uani d 1
H H2S 0.7043 0.8161 0.3971 0.048 Uiso calc 1
C C3S 0.71654(8) 0.66586(16) 0.48435(15) 0.0406(4) Uani d 1
H H3S 0.7298 0.6303 0.4182 0.049 Uiso calc 1
C C4S 0.71709(8) 0.58175(17) 0.58972(16) 0.0410(4) Uani d 1

loop_
_atom_site_aniso_label
_atom_site_aniso_U_11
_atom_site_aniso_U_22
_atom_site_aniso_U_33
_atom_site_aniso_U_12
_atom_site_aniso_U_13
_atom_site_aniso_U_23
F1 0.0965(11) 0.0745(9) 0.0831(10) 0.0137(8) 0.0126(8) -0.0504(8)
F2 0.0663(8) 0.1044(11) 0.0390(6) 0.0294(7) -0.0186(5) -0.0032(6)
N1 0.0355(7) 0.0320(7) 0.0284(6) 0.0097(5) 0.0059(5) 0.0009(5)
N2 0.0315(6) 0.0274(6) 0.0241(6) 0.0060(5) 0.0014(5) -0.0013(5)
C1 0.0445(9) 0.0383(8) 0.0256(7) 0.0111(7) 0.0034(6) -0.0052(6)
C2 0.0402(8) 0.0310(8) 0.0271(7) 0.0067(6) 0.0008(6) -0.0050(6)
C3 0.0352(8) 0.0316(7) 0.0241(7) 0.0072(6) 0.0020(6) -0.0041(5)
C4 0.0351(8) 0.0330(8) 0.0297(8) 0.0076(6) 0.0010(6) -0.0045(6)
C5 0.0374(9) 0.0461(9) 0.0414(9) 0.0136(7) 0.0108(7) -0.0006(7)
C6 0.0380(9) 0.0456(10) 0.0499(10) 0.0139(7) 0.0062(8) -0.0011(8)
C7 0.0431(10) 0.0419(10) 0.0575(11) 0.0018(7) 0.0128(8) 0.0039(8)
C8 0.0402(9) 0.0437(9) 0.0462(10) 0.0112(7) 0.0071(7) -0.0011(7)
C9 0.0452(10) 0.0438(10) 0.0606(12) 0.0033(8) 0.0110(9) -0.0039(8)
C10 0.0440(10) 0.0640(13) 0.0622(12) 0.0092(9) -0.0027(9) -0.0222(10)
C11 0.0629(13) 0.0612(13) 0.0429(10) 0.0279(10) 0.0016(9) -0.0051(9)
C12 0.0714(14) 0.0420(10) 0.0583(12) 0.0101(9) 0.0170(10) 0.0076(9)
C13 0.0463(10) 0.0471(10) 0.0557(11) -0.0010(8) 0.0040(8) -0.0049(8)
C14 0.0313(7) 0.0256(7) 0.0296(7) 0.0016(5) 0.0058(6) 0.0018(5)
C15 0.0284(7) 0.0304(7) 0.0276(7) 0.0068(6) 0.0003(5) 0.0003(6)
C16 0.0425(9) 0.0316(8) 0.0394(8) 0.0040(7) 0.0070(7) -0.0025(6)
C17 0.0504(10) 0.0337(9) 0.0591(11) 0.0052(7) 0.0007(9) -0.0101(8)
C18 0.0516(11) 0.0530(11) 0.0509(11) 0.0156(9) -0.0015(8) -0.0254(9)
C19 0.0497(10) 0.0682(13) 0.0337(9) 0.0147(9) 0.0092(7) -0.0096(8)
C20 0.0370(8) 0.0439(9) 0.0324(8) 0.0065(7) 0.0054(6) 0.0021(7)
C21 0.0318(7) 0.0256(7) 0.0311(7) 0.0045(6) 0.0018(6) -0.0035(6)
C22 0.0319(8) 0.0391(9) 0.0434(9) 0.0023(6) 0.0040(7) -0.0071(7)
C23 0.0321(8) 0.0586(11) 0.0520(10) 0.0084(8) -0.0072(8) -0.0149(9)
C24 0.0474(10) 0.0564(11) 0.0319(8) 0.0223(8) -0.0090(7) -0.0075(7)
C25 0.0505(10) 0.0432(9) 0.0310(8) 0.0126(7) 0.0034(7) 0.0023(7)
C26 0.0358(8) 0.0350(8) 0.0313(8) 0.0020(6) 0.0003(6) 0.0007(6)
O1S 0.0998(12) 0.0472(8) 0.0383(7) -0.0015(7) 0.0241(7) -0.0015(6)
O2S 0.0891(11) 0.0335(7) 0.0551(8) -0.0014(7) 0.0143(7) 0.0013(6)
O3S 0.0599(8) 0.0490(8) 0.0651(9) 0.0202(6) 0.0275(7) 0.0206(6)
O4S 0.0962(12) 0.0536(8) 0.0317(6) 0.0022(8) 0.0142(7) 0.0111(6)
C1S 0.0502(10) 0.0368(9) 0.0362(8) -0.0123(7) 0.0061(7) -0.0007(7)
C2S 0.0497(10) 0.0432(9) 0.0278(8) -0.0045(7) 0.0084(7) 0.0065(7)
C3S 0.0455(9) 0.0461(10) 0.0323(8) 0.0034(7) 0.0122(7) 0.0056(7)
C4S 0.0361(8) 0.0469(10) 0.0411(9) 0.0041(7) 0.0092(7) 0.0126(7)

loop_
_atom_type_symbol
_atom_type_description
_atom_type_scat_dispersion_real
_atom_type_scat_dispersion_imag
_atom_type_scat_source
C C 0.0181 0.0091 'International Tables Vol C Tables 4.2.6.8 and 6.1.1.4'
H H 0.0000 0.0000 'International Tables Vol C Tables 4.2.6.8 and 6.1.1.4'
F F 0.0727 0.0534 'International Tables Vol C Tables 4.2.6.8 and 6.1.1.4'
N N 0.0311 0.0180 'International Tables Vol C Tables 4.2.6.8 and 6.1.1.4'
O O 0.0492 0.0322 'International Tables Vol C Tables 4.2.6.8 and 6.1.1.4'

loop_
_geom_angle_atom_site_label_1
_geom_angle_atom_site_label_2
_geom_angle_atom_site_label_3
_geom_angle
C1 N1 H1 107.4
C1 N1 C4 109.06(11)
C1 N1 C5 112.81(12)
C4 N1 H1 107.4
C4 N1 C5 112.53(13)
C5 N1 H1 107.4
C2 N2 C3 108.75(11)
C2 N2 C14 110.06(12)
C3 N2 C14 113.02(11)
N1 C1 H1A 109.7
N1 C1 H1B 109.7
N1 C1 C2 109.63(12)
H1A C1 H1B 108.2
C2 C1 H1A 109.7
C2 C1 H1B 109.7
N2 C2 C1 111.03(13)
N2 C2 H2A 109.4
N2 C2 H2B 109.4
C1 C2 H2A 109.4
C1 C2 H2B 109.4
H2A C2 H2B 108.0
N2 C3 H3A 109.6
N2 C3 H3B 109.6
N2 C3 C4 110.34(11)
H3A C3 H3B 108.1
C4 C3 H3A 109.6
C4 C3 H3B 109.6
N1 C4 C3 109.62(12)
N1 C4 H4A 109.7
N1 C4 H4B 109.7
C3 C4 H4A 109.7
C3 C4 H4B 109.7
H4A C4 H4B 108.2
N1 C5 H5A 109.8
N1 C5 H5B 109.8
H5A C5 H5B 108.3
C6 C5 N1 109.17(13)
C6 C5 H5A 109.8
C6 C5 H5B 109.8
C5 C6 H6 117.4
C7 C6 C5 125.30(19)
C7 C6 H6 117.4
C6 C7 H7 117.5
C6 C7 C8 124.96(18)
C8 C7 H7 117.5
C9 C8 C7 118.67(18)
C9 C8 C13 118.10(18)
C13 C8 C7 123.21(17)
C8 C9 H9 119.5
C8 C9 C10 121.01(19)
C10 C9 H9 119.5
C9 C10 H10 119.7
C11 C10 C9 120.5(2)
C11 C10 H10 119.7
C10 C11 H11 120.3
C10 C11 C12 119.48(19)
C12 C11 H11 120.3
C11 C12 H12 119.9
C11 C12 C13 120.2(2)
C13 C12 H12 119.9
C8 C13 H13 119.6
C12 C13 C8 120.71(19)
C12 C13 H13 119.6
N2 C14 H14 108.3
N2 C14 C15 110.23(12)
N2 C14 C21 109.81(11)
C15 C14 H14 108.3
C15 C14 C21 111.94(11)
C21 C14 H14 108.3
C16 C15 C14 121.22(13)
C16 C15 C20 118.75(14)
C20 C15 C14 119.98(14)
C15 C16 H16 119.5
C17 C16 C15 121.07(16)
C17 C16 H16 119.5
C16 C17 H17 120.9
C18 C17 C16 118.12(18)
C18 C17 H17 120.9
F1 C18 C17 118.2(2)
C19 C18 F1 118.71(19)
C19 C18 C17 123.09(16)
C18 C19 H19 120.9
C18 C19 C20 118.22(17)
C20 C19 H19 120.9
C15 C20 C19 120.71(17)
C15 C20 H20 119.6
C19 C20 H20 119.6
C22 C21 C14 120.52(14)
C26 C21 C14 120.78(13)
C26 C21 C22 118.69(14)
C21 C22 H22 119.6
C21 C22 C23 120.84(16)
C23 C22 H22 119.6
C22 C23 H23 120.8
C24 C23 C22 118.47(16)
C24 C23 H23 120.8
F2 C24 C23 119.13(17)
F2 C24 C25 118.18(18)
C23 C24 C25 122.68(16)
C24 C25 H25 120.8
C24 C25 C26 118.47(17)
C26 C25 H25 120.8
C21 C26 C25 120.85(15)
C21 C26 H26 119.6
C25 C26 H26 119.6
C1S O1S H1S 109.4
O1S C1S C2S 119.68(16)
O2S C1S O1S 121.46(17)
O2S C1S C2S 118.86(16)
C1S C2S H2S 114.1
C3S C2S C1S 131.80(15)
C3S C2S H2S 114.1
C2S C3S H3S 115.0
C2S C3S C4S 129.96(16)
C4S C3S H3S 115.0
O3S C4S O4S 123.50(16)
O3S C4S C3S 116.43(16)
O4S C4S C3S 120.06(16)

loop_
_geom_bond_atom_site_label_1
_geom_bond_atom_site_label_2
_geom_bond_distance
F1 C18 1.364(2)
F2 C24 1.3589(19)
N1 H1 0.9101
N1 C1 1.4851(19)
N1 C4 1.4945(18)
N1 C5 1.5150(19)
N2 C2 1.4632(18)
N2 C3 1.4657(17)
N2 C14 1.4848(18)
C1 H1A 0.9700
C1 H1B 0.9700
C1 C2 1.515(2)
C2 H2A 0.9700
C2 H2B 0.9700
C3 H3A 0.9700
C3 H3B 0.9700
C3 C4 1.512(2)
C4 H4A 0.9700
C4 H4B 0.9700
C5 H5A 0.9700
C5 H5B 0.9700
C5 C6 1.493(2)
C6 H6 0.9300
C6 C7 1.302(3)
C7 H7 0.9300
C7 C8 1.483(3)
C8 C9 1.381(3)
C8 C13 1.389(3)
C9 H9 0.9300
C9 C10 1.383(3)
C10 H10 0.9300
C10 C11 1.366(3)
C11 H11 0.9300
C11 C12 1.379(3)
C12 H12 0.9300
C12 C13 1.386(3)
C13 H13 0.9300
C14 H14 0.9800
C14 C15 1.519(2)
C14 C21 1.521(2)
C15 C16 1.387(2)
C15 C20 1.389(2)
C16 H16 0.9300
C16 C17 1.384(2)
C17 H17 0.9300
C17 C18 1.368(3)
C18 C19 1.364(3)
C19 H19 0.9300
C19 C20 1.391(2)
C20 H20 0.9300
C21 C22 1.390(2)
C21 C26 1.390(2)
C22 H22 0.9300
C22 C23 1.392(2)
C23 H23 0.9300
C23 C24 1.365(3)
C24 C25 1.370(3)
C25 H25 0.9300
C25 C26 1.390(2)
C26 H26 0.9300
O1S H1S 0.8199
O1S C1S 1.303(2)
O2S C1S 1.213(2)
O3S C4S 1.243(2)
O4S C4S 1.261(2)
C1S C2S 1.492(2)
C2S H2S 0.9300
C2S C3S 1.326(2)
C3S H3S 0.9300
C3S C4S 1.501(2)

loop_
_geom_hbond_atom_site_label_D
_geom_hbond_atom_site_label_H
_geom_hbond_atom_site_label_A
_geom_hbond_site_symmetry_A
_geom_hbond_distance_DH
_geom_hbond_distance_HA
_geom_hbond_distance_DA
_geom_hbond_angle_DHA
O1S H1S O4S . 0.82 1.63 2.451(2) 177
N1 H1 O3S . 0.91 1.83 2.7190(18) 165
C1 H1B O2S 4_576 0.97 2.51 3.354(2) 146
C26 H26 O3S 4_566 0.93 2.53 3.278(2) 138
C2S H2S O4S 4_575 0.93 2.46 3.386(2) 171
C23 H23 F1 2_756 0.93 2.53 3.342(2) 145

loop_
_geom_torsion_atom_site_label_1
_geom_torsion_atom_site_label_2
_geom_torsion_atom_site_label_3
_geom_torsion_atom_site_label_4
_geom_torsion
F1 C18 C19 C20 178.26(17)
F2 C24 C25 C26 178.65(15)
N1 C1 C2 N2 -59.35(16)
N1 C5 C6 C7 104.8(2)
N2 C3 C4 N1 60.33(16)
N2 C14 C15 C16 -63.63(17)
N2 C14 C15 C20 113.99(15)
N2 C14 C21 C22 -145.85(14)
N2 C14 C21 C26 35.24(18)
C1 N1 C4 C3 -58.52(16)
C1 N1 C5 C6 160.42(14)
C2 N2 C3 C4 -60.26(16)
C2 N2 C14 C15 -168.65(11)
C2 N2 C14 C21 67.58(14)
C3 N2 C2 C1 59.86(15)
C3 N2 C14 C15 -46.84(15)
C3 N2 C14 C21 -170.62(12)
C4 N1 C1 C2 57.71(16)
C4 N1 C5 C6 -75.65(17)
C5 N1 C1 C2 -176.47(13)
C5 N1 C4 C3 175.51(12)
C5 C6 C7 C8 -175.39(15)
C6 C7 C8 C9 -158.61(19)
C6 C7 C8 C13 23.4(3)
C7 C8 C9 C10 -179.18(17)
C7 C8 C13 C12 178.51(17)
C8 C9 C10 C11 0.6(3)
C9 C8 C13 C12 0.5(3)
C9 C10 C11 C12 0.5(3)
C10 C11 C12 C13 -1.1(3)
C11 C12 C13 C8 0.6(3)
C13 C8 C9 C10 -1.1(3)
C14 N2 C2 C1 -175.83(12)
C14 N2 C3 C4 177.21(12)
C14 C15 C16 C17 175.99(15)
C14 C15 C20 C19 -176.28(15)
C14 C21 C22 C23 -178.65(14)
C14 C21 C26 C25 178.47(14)
C15 C14 C21 C22 91.37(16)
C15 C14 C21 C26 -87.53(17)
C15 C16 C17 C18 0.4(3)
C16 C15 C20 C19 1.4(2)
C16 C17 C18 F1 -178.50(17)
C16 C17 C18 C19 1.2(3)
C17 C18 C19 C20 -1.4(3)
C18 C19 C20 C15 0.1(3)
C20 C15 C16 C17 -1.7(2)
C21 C14 C15 C16 58.90(18)
C21 C14 C15 C20 -123.48(15)
C21 C22 C23 C24 -0.1(3)
C22 C21 C26 C25 -0.5(2)
C22 C23 C24 F2 -178.81(15)
C22 C23 C24 C25 0.2(3)
C23 C24 C25 C26 -0.4(3)
C24 C25 C26 C21 0.5(2)
C26 C21 C22 C23 0.3(2)
O1S C1S C2S C3S 6.3(3)
O2S C1S C2S C3S -173.7(2)
C1S C2S C3S C4S -0.9(3)
C2S C3S C4S O3S 172.11(19)
C2S C3S C4S O4S -6.6(3)
